data_7057227
loop_
_publ_author_name
'Awwadi, Firas F.'
'Turnbull, Mark M.'
'Alwahsh, Manal I.'
'Haddad, Salim F.'

_publ_section_title
;
 May halogen bonding interactions compete with Cu&#x22EF;Cl
 semi-coordinate bonds? Structural, magnetic and theoretical studies of
 two polymorphs of trans-bis(5-bromo-2-chloro pyridine)dichlorocopper(ii)
 and trans-bis(2,5-dichloropyridine)dichlorocopper(ii)
;
_journal_issue 13
_journal_name_full 'New Journal of Chemistry'
_journal_page_first 10642
_journal_paper_doi 10.1039/C8NJ00422F
_journal_volume 42
_journal_year 2018
_chemical_formula_sum 'C10 H6 Br2 Cl4 Cu N2'
_chemical_formula_weight 519.33
_space_group_IT_number 15
_space_group_name_Hall '-C 2yc'
_space_group_name_H-M_alt 'C 1 2/c 1'
_symmetry_cell_setting monoclinic
_symmetry_space_group_name_Hall '-C 2yc'
_symmetry_space_group_name_H-M 'C 1 2/c 1'
_atom_sites_solution_hydrogens geom
_atom_sites_solution_primary direct
_atom_sites_solution_secondary difmap
_audit_creation_method
;
CrysAlisPro, Oxford Diffraction Ltd.,
Version 1.171.35.11 (release 16-05-2011 CrysAlis171 .NET)
(compiled May 16 2011,17:55:39)
;
_audit_update_record
;
2018-01-20 deposited with the CCDC.
2018-03-29 downloaded from the CCDC.
;
_cell_angle_alpha 90.00
_cell_angle_beta 90.902(5)
_cell_angle_gamma 90.00
_cell_formula_units_Z 4
_cell_length_a 8.2520(5)
_cell_length_b 12.8053(8)
_cell_length_c 14.6136(8)
_cell_measurement_reflns_used 1207
_cell_measurement_temperature 293(2)
_cell_measurement_theta_max 29.1464
_cell_measurement_theta_min 2.9310
_cell_volume 1544.02(16)
_computing_cell_refinement
;
CrysAlisPro, Agilent Technologies,
Version 1.171.35.11 (release 16-05-2011 CrysAlis171 .NET)
(compiled May 16 2011,17:55:39)
;
_computing_data_collection
;
CrysAlisPro, Agilent Technologies,
Version 1.171.35.11 (release 16-05-2011 CrysAlis171 .NET)
(compiled May 16 2011,17:55:39)
;
_computing_data_reduction
;
CrysAlisPro, Agilent Technologies,
Version 1.171.35.11 (release 16-05-2011 CrysAlis171 .NET)
(compiled May 16 2011,17:55:39)
;
_computing_molecular_graphics 'shelxtl, Bruker,2002'
_computing_publication_material 'shelxtl, Bruker,2002'
_computing_structure_refinement 'shelxtl, Bruker,2002'
_computing_structure_solution 'shelxtl, Bruker,2002'
_diffrn_ambient_temperature 293(2)
_diffrn_detector_area_resol_mean 16.0534
_diffrn_measured_fraction_theta_full 0.999
_diffrn_measured_fraction_theta_max 0.999
_diffrn_measurement_device_type 'Xcalibur, Eos'
_diffrn_measurement_method '\w scans'
_diffrn_radiation_monochromator graphite
_diffrn_radiation_source 'fine-focus sealed tube'
_diffrn_radiation_type MoK\a
_diffrn_radiation_wavelength 0.71073
_diffrn_reflns_av_R_equivalents 0.0255
_diffrn_reflns_av_sigmaI/netI 0.0411
_diffrn_reflns_limit_h_max 9
_diffrn_reflns_limit_h_min -10
_diffrn_reflns_limit_k_max 15
_diffrn_reflns_limit_k_min -14
_diffrn_reflns_limit_l_max 18
_diffrn_reflns_limit_l_min -18
_diffrn_reflns_number 3389
_diffrn_reflns_theta_full 26.30
_diffrn_reflns_theta_max 26.30
_diffrn_reflns_theta_min 2.94
_exptl_absorpt_coefficient_mu 7.267
_exptl_absorpt_correction_T_max 1.00000
_exptl_absorpt_correction_T_min 0.36172
_exptl_absorpt_correction_type multi-scan
_exptl_absorpt_process_details
;
CrysAlisPro, Agilent Technologies,
Version 1.171.35.11 (release 16-05-2011 CrysAlis171 .NET)
(compiled May 16 2011,17:55:39)
Empirical absorption correction using spherical harmonics,
 implemented in SCALE3 ABSPACK scaling algorithm.
;
_exptl_crystal_colour green
_exptl_crystal_density_diffrn 2.234
_exptl_crystal_density_method 'not measured'
_exptl_crystal_description parallelpiped
_exptl_crystal_F_000 988
_exptl_crystal_size_max 0.61
_exptl_crystal_size_mid 0.23
_exptl_crystal_size_min 0.15
_refine_diff_density_max 0.600
_refine_diff_density_min -0.528
_refine_diff_density_rms 0.108
_refine_ls_extinction_method none
_refine_ls_goodness_of_fit_ref 1.013
_refine_ls_hydrogen_treatment constr
_refine_ls_matrix_type full
_refine_ls_number_parameters 87
_refine_ls_number_reflns 1575
_refine_ls_number_restraints 0
_refine_ls_restrained_S_all 1.013
_refine_ls_R_factor_all 0.0464
_refine_ls_R_factor_gt 0.0333
_refine_ls_shift/su_max 0.001
_refine_ls_shift/su_mean 0.000
_refine_ls_structure_factor_coef Fsqd
_refine_ls_weighting_details 'calc w=1/[\s^2^(Fo^2^)+(0.0390P)^2^+0.0000P] where P=(Fo^2^+2Fc^2^)/3'
_refine_ls_weighting_scheme calc
_refine_ls_wR_factor_gt 0.0751
_refine_ls_wR_factor_ref 0.0792
_reflns_number_gt 1270
_reflns_number_total 1575
_reflns_threshold_expression >2sigma(I)
_cod_data_source_file c8nj00422f2.cif
_cod_data_source_block exp_376
_cod_depositor_comments 'Adding full bibliography for 7057225--7057228.cif.'
_cod_database_code 7057227

loop_
_symmetry_equiv_pos_as_xyz
'x, y, z'
'-x, y, -z+1/2'
'x+1/2, y+1/2, z'
'-x+1/2, y+1/2, -z+1/2'
'-x, -y, -z'
'x, -y, z-1/2'
'-x+1/2, -y+1/2, -z'
'x+1/2, -y+1/2, z-1/2'

loop_
_atom_site_label
_atom_site_type_symbol
_atom_site_fract_x
_atom_site_fract_y
_atom_site_fract_z
_atom_site_U_iso_or_equiv
_atom_site_adp_type
_atom_site_occupancy
_atom_site_symmetry_multiplicity
_atom_site_calc_flag
_atom_site_refinement_flags
Cu1 Cu 0.0000 0.29745(5) 0.2500 0.02894(19) Uani 1 2 d S
Br1 Br 0.15421(5) 0.43362(4) 0.61289(3) 0.04344(17) Uani 1 1 d .
Cl2 Cl -0.25313(11) 0.35768(9) 0.25623(6) 0.0383(3) Uani 1 1 d .
Cl1 Cl -0.13789(15) 0.09201(9) 0.34735(7) 0.0519(3) Uani 1 1 d .
N1 N 0.0105(4) 0.2668(2) 0.38550(19) 0.0284(7) Uani 1 1 d .
C4 C 0.0689(4) 0.3277(3) 0.5370(2) 0.0293(9) Uani 1 1 d .
C5 C 0.0753(4) 0.3383(3) 0.4422(2) 0.0310(9) Uani 1 1 d .
H5A H 0.1259 0.3966 0.4176 0.037 Uiso 1 1 calc R
C1 C -0.0579(5) 0.1840(3) 0.4219(2) 0.0329(9) Uani 1 1 d .
C3 C -0.0017(5) 0.2413(3) 0.5739(2) 0.0394(10) Uani 1 1 d .
H3A H -0.0061 0.2330 0.6370 0.047 Uiso 1 1 calc R
C2 C -0.0673(5) 0.1656(3) 0.5152(3) 0.0396(10) Uani 1 1 d .
H2A H -0.1152 0.1053 0.5378 0.048 Uiso 1 1 calc R

loop_
_atom_site_aniso_label
_atom_site_aniso_U_11
_atom_site_aniso_U_22
_atom_site_aniso_U_33
_atom_site_aniso_U_23
_atom_site_aniso_U_13
_atom_site_aniso_U_12
Cu1 0.0340(4) 0.0355(4) 0.0173(3) 0.000 -0.0015(2) 0.000
Br1 0.0518(3) 0.0477(3) 0.0305(2) -0.00929(19) -0.00689(19) 0.0004(2)
Cl2 0.0338(5) 0.0531(7) 0.0279(5) -0.0004(5) 0.0005(4) 0.0038(5)
Cl1 0.0690(8) 0.0473(7) 0.0392(6) -0.0063(5) -0.0041(5) -0.0210(6)
N1 0.0329(17) 0.0313(19) 0.0210(15) -0.0003(14) -0.0028(13) -0.0005(14)
C4 0.029(2) 0.036(2) 0.0235(18) -0.0030(17) -0.0026(15) 0.0005(17)
C5 0.032(2) 0.037(2) 0.0237(18) 0.0048(18) 0.0004(15) 0.0023(18)
C1 0.037(2) 0.034(2) 0.028(2) -0.0003(17) -0.0040(16) -0.0015(18)
C3 0.044(2) 0.055(3) 0.0192(19) 0.0051(19) -0.0034(17) -0.002(2)
C2 0.045(2) 0.042(3) 0.032(2) 0.012(2) -0.0013(18) -0.010(2)

loop_
_atom_type_symbol
_atom_type_description
_atom_type_scat_dispersion_real
_atom_type_scat_dispersion_imag
_atom_type_scat_source
C C 0.0033 0.0016 'International Tables Vol C Tables 4.2.6.8 and 6.1.1.4'
H H 0.0000 0.0000 'International Tables Vol C Tables 4.2.6.8 and 6.1.1.4'
N N 0.0061 0.0033 'International Tables Vol C Tables 4.2.6.8 and 6.1.1.4'
Cl Cl 0.1484 0.1585 'International Tables Vol C Tables 4.2.6.8 and 6.1.1.4'
Cu Cu 0.3201 1.2651 'International Tables Vol C Tables 4.2.6.8 and 6.1.1.4'
Br Br -0.2901 2.4595 'International Tables Vol C Tables 4.2.6.8 and 6.1.1.4'

loop_
_geom_angle_atom_site_label_1
_geom_angle_atom_site_label_2
_geom_angle_atom_site_label_3
_geom_angle
_geom_angle_site_symmetry_1
_geom_angle_site_symmetry_3
N1 Cu1 N1 157.59(18) 2 .
N1 Cu1 Cl2 93.05(9) 2 2
N1 Cu1 Cl2 94.66(9) . 2
N1 Cu1 Cl2 94.66(9) 2 .
N1 Cu1 Cl2 93.05(9) . .
Cl2 Cu1 Cl2 139.53(7) 2 .
C1 N1 C5 118.0(3) . .
C1 N1 Cu1 122.7(3) . .
C5 N1 Cu1 118.9(2) . .
C3 C4 C5 119.6(3) . .
C3 C4 Br1 120.7(3) . .
C5 C4 Br1 119.7(3) . .
N1 C5 C4 121.8(4) . .
N1 C5 H5A 119.1 . .
C4 C5 H5A 119.1 . .
N1 C1 C2 124.4(4) . .
N1 C1 Cl1 117.1(3) . .
C2 C1 Cl1 118.5(3) . .
C4 C3 C2 119.0(3) . .
C4 C3 H3A 120.5 . .
C2 C3 H3A 120.5 . .
C1 C2 C3 117.2(4) . .
C1 C2 H2A 121.4 . .
C3 C2 H2A 121.4 . .

loop_
_geom_bond_atom_site_label_1
_geom_bond_atom_site_label_2
_geom_bond_distance
_geom_bond_site_symmetry_2
Cu1 N1 2.019(3) 2
Cu1 N1 2.019(3) .
Cu1 Cl2 2.2298(10) 2
Cu1 Cl2 2.2298(10) .
Br1 C4 1.882(4) .
Cl1 C1 1.729(4) .
N1 C1 1.317(5) .
N1 C5 1.340(5) .
C4 C3 1.365(5) .
C4 C5 1.394(5) .
C5 H5A 0.9300 .
C1 C2 1.388(5) .
C3 C2 1.397(5) .
C3 H3A 0.9300 .
C2 H2A 0.9300 .

loop_
_geom_torsion_atom_site_label_1
_geom_torsion_atom_site_label_2
_geom_torsion_atom_site_label_3
_geom_torsion_atom_site_label_4
_geom_torsion
_geom_torsion_site_symmetry_1
N1 Cu1 N1 C1 -32.1(3) 2
Cl2 Cu1 N1 C1 -141.8(3) 2
Cl2 Cu1 N1 C1 78.0(3) .
N1 Cu1 N1 C5 154.9(3) 2
Cl2 Cu1 N1 C5 45.2(3) 2
Cl2 Cu1 N1 C5 -95.1(3) .
C1 N1 C5 C4 -1.2(5) .
Cu1 N1 C5 C4 172.2(3) .
C3 C4 C5 N1 1.5(6) .
Br1 C4 C5 N1 -177.4(3) .
C5 N1 C1 C2 -0.2(6) .
Cu1 N1 C1 C2 -173.3(3) .
C5 N1 C1 Cl1 -179.1(3) .
Cu1 N1 C1 Cl1 7.8(4) .
C5 C4 C3 C2 -0.5(6) .
Br1 C4 C3 C2 178.4(3) .
N1 C1 C2 C3 1.2(6) .
Cl1 C1 C2 C3 -180.0(3) .
C4 C3 C2 C1 -0.8(6) .
